data_7105990
loop_
_publ_author_name
'Jiao-Min Lin'
'Wen-Bin Chen'
'Xue-Mei Lin'
'An-Hui Lin'
'Chang-Yan Ma'
'Wen Dong'
'Chang-En Tian'

_publ_section_title
;
 Syntheses, structures and multi-photoluminescence images with confocal
 microscopy for three 5,5?-azotetrazolate(AZT) based Zn(II) and Ni(II)
 complexes
;
_journal_name_full Chem.Commun.
_journal_page_first 2402
_journal_paper_doi 10.1039/c0cc03720f
_journal_volume 47
_journal_year 2011
_chemical_formula_sum 'C31 H36 N12 O9 Zn'
_chemical_formula_weight 786.11
_chemical_name_systematic
;
?
;
_space_group_IT_number 15
_symmetry_cell_setting monoclinic
_symmetry_space_group_name_Hall '-C 2yc'
_symmetry_space_group_name_H-M 'C 1 2/c 1'
_atom_sites_solution_hydrogens geom
_atom_sites_solution_primary direct
_atom_sites_solution_secondary difmap
_audit_creation_method SHELXL-97
_cell_angle_alpha 90.00
_cell_angle_beta 97.235(2)
_cell_angle_gamma 90.00
_cell_formula_units_Z 8
_cell_length_a 23.7733(8)
_cell_length_b 13.8712(4)
_cell_length_c 22.7063(7)
_cell_measurement_reflns_used 6215
_cell_measurement_temperature 296(2)
_cell_measurement_theta_max 27.520
_cell_measurement_theta_min 1.70
_cell_volume 7428.1(4)
_computing_cell_refinement 'Bruker SMART'
_computing_data_collection 'Bruker SMART'
_computing_data_reduction 'Bruker SMART'
_computing_molecular_graphics 'Bruker SHELXTL'
_computing_publication_material 'Bruker SHELXTL'
_computing_structure_refinement 'SHELXL-97 (Sheldrick, 1997)'
_computing_structure_solution 'SHELXS-97 (Sheldrick, 1990)'
_diffrn_ambient_temperature 296(2)
_diffrn_detector_area_resol_mean none
_diffrn_measured_fraction_theta_full 0.999
_diffrn_measured_fraction_theta_max 0.999
_diffrn_measurement_device_type 'CCD area detector'
_diffrn_measurement_method 'phi and omega scans'
_diffrn_radiation_monochromator graphite
_diffrn_radiation_source 'fine-focus sealed tube'
_diffrn_radiation_type MoK\a
_diffrn_radiation_wavelength 0.71073
_diffrn_reflns_av_R_equivalents 0.0392
_diffrn_reflns_av_sigmaI/netI 0.0452
_diffrn_reflns_limit_h_max 30
_diffrn_reflns_limit_h_min -30
_diffrn_reflns_limit_k_max 18
_diffrn_reflns_limit_k_min -17
_diffrn_reflns_limit_l_max 29
_diffrn_reflns_limit_l_min -29
_diffrn_reflns_number 29622
_diffrn_reflns_theta_full 27.52
_diffrn_reflns_theta_max 27.52
_diffrn_reflns_theta_min 1.70
_diffrn_standards_decay_% none
_diffrn_standards_interval_count none
_diffrn_standards_interval_time none
_diffrn_standards_number none
_exptl_absorpt_coefficient_mu 0.729
_exptl_absorpt_correction_T_max 0.911
_exptl_absorpt_correction_T_min 0.847
_exptl_absorpt_correction_type empirical
_exptl_absorpt_process_details SADABS
_exptl_crystal_colour yellow
_exptl_crystal_density_diffrn 1.406
_exptl_crystal_density_meas ?
_exptl_crystal_density_method 'not measured'
_exptl_crystal_description block
_exptl_crystal_F_000 3264
_exptl_crystal_size_max 0.242
_exptl_crystal_size_mid 0.190
_exptl_crystal_size_min 0.128
_refine_diff_density_max 0.800
_refine_diff_density_min -0.535
_refine_diff_density_rms 0.056
_refine_ls_extinction_coef 0.00060(14)
_refine_ls_extinction_expression Fc^*^=kFc[1+0.001xFc^2^\l^3^/sin(2\q)]^-1/4^
_refine_ls_extinction_method SHELXL
_refine_ls_goodness_of_fit_ref 1.081
_refine_ls_hydrogen_treatment refall
_refine_ls_matrix_type full
_refine_ls_number_parameters 479
_refine_ls_number_reflns 8534
_refine_ls_number_restraints 18
_refine_ls_restrained_S_all 1.120
_refine_ls_R_factor_all 0.0931
_refine_ls_R_factor_gt 0.0524
_refine_ls_shift/su_max 0.012
_refine_ls_shift/su_mean 0.001
_refine_ls_structure_factor_coef Fsqd
_refine_ls_weighting_details 'calc w=1/[\s^2^(Fo^2^)+(0.0759P)^2^+3.2623P] where P=(Fo^2^+2Fc^2^)/3'
_refine_ls_weighting_scheme calc
_refine_ls_wR_factor_gt 0.1427
_refine_ls_wR_factor_ref 0.1643
_reflns_number_gt 5131
_reflns_number_total 8542
_reflns_threshold_expression >2sigma(I)
_cod_data_source_file C0CC03720F.TXT
_cod_data_source_block Zn1
_cod_depositor_comments
;
The following automatic conversions were performed:

'_exptl_crystal_density_meas' value 'not measured' was changed to '?'
- the value is perceived as not measured.

Automatic conversion script
Id: cif_fix_values 3008 2015-01-20 13:52:24Z robertas 
;
_cod_original_sg_symbol_H-M C2/c
_cod_database_code 7105990

loop_
_symmetry_equiv_pos_as_xyz
'x, y, z'
'-x, y, -z+1/2'
'x+1/2, y+1/2, z'
'-x+1/2, y+1/2, -z+1/2'
'-x, -y, -z'
'x, -y, z-1/2'
'-x+1/2, -y+1/2, -z'
'x+1/2, -y+1/2, z-1/2'

loop_
_atom_site_label
_atom_site_type_symbol
_atom_site_fract_x
_atom_site_fract_y
_atom_site_fract_z
_atom_site_U_iso_or_equiv
_atom_site_adp_type
_atom_site_occupancy
_atom_site_symmetry_multiplicity
_atom_site_calc_flag
_atom_site_refinement_flags
_atom_site_disorder_assembly
_atom_site_disorder_group
Zn1 Zn 0.335335(16) 0.66597(3) 0.755704(16) 0.05369(16) Uani 1 1 d . . .
N1 N 0.35419(11) 0.53441(19) 0.80428(12) 0.0565(7) Uani 1 1 d . . .
N2 N 0.38460(11) 0.5850(2) 0.69950(12) 0.0567(7) Uani 1 1 d . . .
N3 N 0.27448(11) 0.71833(18) 0.81137(11) 0.0530(6) Uani 1 1 d . . .
N4 N 0.25463(12) 0.6186(2) 0.71071(12) 0.0597(7) Uani 1 1 d . . .
N5 N 0.40561(11) 0.7460(2) 0.80101(11) 0.0547(7) Uani 1 1 d . . .
N6 N 0.33508(12) 0.7977(2) 0.70516(12) 0.0601(7) Uani 1 1 d . . .
N7 N 0.42617(11) 0.1293(2) 0.49873(14) 0.0616(7) Uani 1 1 d . . .
N8 N 0.37143(12) 0.1484(2) 0.50054(14) 0.0618(7) Uani 1 1 d . . .
N9 N 0.34400(11) 0.0676(2) 0.50631(13) 0.0593(7) Uani 1 1 d . . .
N10 N 0.38015(11) -0.00582(19) 0.50829(12) 0.0564(7) Uani 1 1 d . . .
N11 N 0.47834(10) -0.02341(17) 0.50416(12) 0.0502(6) Uani 1 1 d . . .
N12 N 0.51715(13) 0.1653(2) 0.82926(18) 0.0751(9) Uani 1 1 d . . .
C1 C 0.33793(16) 0.5124(3) 0.85675(16) 0.0675(9) Uani 1 1 d . . .
H1 H 0.3164 0.5570 0.8748 0.081 Uiso 1 1 calc R . .
C2 C 0.35156(18) 0.4267(3) 0.88526(17) 0.0780(11) Uani 1 1 d . . .
H2 H 0.3396 0.4134 0.9219 0.094 Uiso 1 1 calc R . .
C3 C 0.3828(2) 0.3618(3) 0.8587(2) 0.0832(12) Uani 1 1 d . . .
H3 H 0.3923 0.3030 0.8770 0.100 Uiso 1 1 calc R . .
C4 C 0.40064(17) 0.3831(3) 0.80485(17) 0.0737(10) Uani 1 1 d . . .
H4 H 0.4226 0.3394 0.7866 0.088 Uiso 1 1 calc R . .
C5 C 0.38532(14) 0.4701(2) 0.77832(15) 0.0549(8) Uani 1 1 d . . .
C6 C 0.40225(14) 0.4987(2) 0.71995(15) 0.0558(8) Uani 1 1 d . . .
C7 C 0.43377(17) 0.4391(3) 0.68804(19) 0.0790(11) Uani 1 1 d . . .
H7 H 0.4461 0.3792 0.7030 0.095 Uiso 1 1 calc R . .
C8 C 0.4466(2) 0.4698(4) 0.6339(2) 0.0940(14) Uani 1 1 d . . .
H8 H 0.4678 0.4306 0.6119 0.113 Uiso 1 1 calc R . .
C9 C 0.42831(19) 0.5576(4) 0.61223(18) 0.0857(12) Uani 1 1 d . . .
H9 H 0.4363 0.5787 0.5753 0.103 Uiso 1 1 calc R . .
C10 C 0.39778(16) 0.6140(3) 0.64656(16) 0.0710(10) Uani 1 1 d . . .
H10 H 0.3858 0.6746 0.6326 0.085 Uiso 1 1 calc R . .
C11 C 0.28722(17) 0.7648(3) 0.86303(16) 0.0669(9) Uani 1 1 d . . .
H11 H 0.3252 0.7763 0.8767 0.080 Uiso 1 1 calc R . .
C12 C 0.24693(18) 0.7959(3) 0.89641(17) 0.0775(11) Uani 1 1 d . . .
H12 H 0.2572 0.8281 0.9321 0.093 Uiso 1 1 calc R . .
C13 C 0.19099(19) 0.7787(3) 0.87620(18) 0.0815(12) Uani 1 1 d . . .
H13 H 0.1627 0.7990 0.8981 0.098 Uiso 1 1 calc R . .
C14 C 0.17713(17) 0.7307(3) 0.82306(17) 0.0719(10) Uani 1 1 d . . .
H14 H 0.1394 0.7185 0.8088 0.086 Uiso 1 1 calc R . .
C15 C 0.21976(14) 0.7012(2) 0.79141(14) 0.0513(7) Uani 1 1 d . . .
C16 C 0.20861(14) 0.6478(2) 0.73450(14) 0.0503(7) Uani 1 1 d . . .
C17 C 0.15461(15) 0.6298(3) 0.70698(16) 0.0639(9) Uani 1 1 d . . .
H17 H 0.1232 0.6503 0.7241 0.077 Uiso 1 1 calc R . .
C18 C 0.14792(17) 0.5812(3) 0.65403(18) 0.0779(11) Uani 1 1 d . . .
H18 H 0.1118 0.5693 0.6345 0.094 Uiso 1 1 calc R . .
C19 C 0.19455(19) 0.5503(3) 0.63010(18) 0.0872(13) Uani 1 1 d . . .
H19 H 0.1907 0.5165 0.5944 0.105 Uiso 1 1 calc R . .
C20 C 0.24710(17) 0.5698(3) 0.65949(17) 0.0780(11) Uani 1 1 d . . .
H20 H 0.2789 0.5483 0.6432 0.094 Uiso 1 1 calc R . .
C21 C 0.43941(15) 0.7167(3) 0.84910(16) 0.0658(9) Uani 1 1 d . . .
H21 H 0.4345 0.6550 0.8637 0.079 Uiso 1 1 calc R . .
C22 C 0.48097(17) 0.7740(3) 0.87775(17) 0.0770(11) Uani 1 1 d . . .
H22 H 0.5038 0.7519 0.9113 0.092 Uiso 1 1 calc R . .
C23 C 0.48836(18) 0.8641(4) 0.85625(19) 0.0807(12) Uani 1 1 d . . .
H23 H 0.5161 0.9045 0.8753 0.097 Uiso 1 1 calc R . .
C24 C 0.45489(17) 0.8946(3) 0.80666(18) 0.0732(10) Uani 1 1 d . . .
H24 H 0.4600 0.9556 0.7912 0.088 Uiso 1 1 calc R . .
C25 C 0.41325(14) 0.8342(2) 0.77953(15) 0.0546(8) Uani 1 1 d . . .
C26 C 0.37534(15) 0.8620(2) 0.72554(15) 0.0567(8) Uani 1 1 d . . .
C27 C 0.38053(19) 0.9481(3) 0.69672(18) 0.0767(11) Uani 1 1 d . . .
H27 H 0.4084 0.9921 0.7112 0.092 Uiso 1 1 calc R . .
C28 C 0.3440(2) 0.9686(3) 0.6460(2) 0.0919(14) Uani 1 1 d . . .
H28 H 0.3470 1.0267 0.6261 0.110 Uiso 1 1 calc R . .
C29 C 0.3039(2) 0.9031(4) 0.62548(19) 0.0882(13) Uani 1 1 d . . .
H29 H 0.2792 0.9154 0.5912 0.106 Uiso 1 1 calc R . .
C30 C 0.30019(17) 0.8189(3) 0.65596(17) 0.0740(11) Uani 1 1 d . . .
H30 H 0.2723 0.7746 0.6419 0.089 Uiso 1 1 calc R . .
C31 C 0.42981(12) 0.0349(2) 0.50347(13) 0.0459(7) Uani 1 1 d . . .
O1 O 0.4964(3) 0.1024(4) 0.8508(2) 0.220(3) Uani 1 1 d . . .
O2 O 0.5024(3) 0.2418(3) 0.8409(2) 0.205(3) Uani 1 1 d . . .
O3 O 0.55052(19) 0.1526(5) 0.7968(3) 0.217(3) Uani 1 1 d . . .
O4 O 0.51673(11) 0.25403(19) 0.53979(13) 0.0867(8) Uani 1 1 d D . .
H5 H 0.5229 0.2432 0.5761 0.104 Uiso 1 1 d RD . .
H6 H 0.4895 0.2197 0.5269 0.104 Uiso 1 1 d RD . .
O5 O 0.35934(13) 0.3586(2) 0.48612(16) 0.0988(10) Uani 1 1 d D . .
H15 H 0.3512 0.4093 0.4618 0.119 Uiso 1 1 d RD . .
H16 H 0.3682 0.3013 0.4711 0.119 Uiso 1 1 d RD . .
O6 O 0.47035(14) 0.4171(2) 0.48441(14) 0.0959(9) Uani 1 1 d D . .
H26 H 0.4467 0.4142 0.4503 0.115 Uiso 1 1 d RD . .
H25 H 0.5039 0.3864 0.4876 0.115 Uiso 1 1 d RD . .
O7 O 0.61058(12) 0.2191(2) 0.48062(17) 0.1060(11) Uani 1 1 d D . .
H31 H 0.6245 0.2143 0.5164 0.127 Uiso 1 1 d RD . .
H32 H 0.6104 0.1612 0.4707 0.127 Uiso 1 1 d RD . .
O8 O 0.22498(11) 0.0156(2) 0.49661(16) 0.1040(11) Uani 1 1 d D . .
H33 H 0.2583 -0.0158 0.5031 0.125 Uiso 1 1 d RD . .
H34 H 0.1950 -0.0125 0.4752 0.125 Uiso 1 1 d RD . .
O9 O 0.21019(14) 0.8203(2) 0.4803(2) 0.1281(14) Uani 1 1 d D . .
H35 H 0.1769 0.8009 0.4691 0.154 Uiso 1 1 d RD . .
H36 H 0.2127 0.8024 0.5177 0.154 Uiso 1 1 d RD . .

loop_
_atom_site_aniso_label
_atom_site_aniso_U_11
_atom_site_aniso_U_22
_atom_site_aniso_U_33
_atom_site_aniso_U_23
_atom_site_aniso_U_13
_atom_site_aniso_U_12
Zn1 0.0573(3) 0.0572(3) 0.0479(2) -0.00301(17) 0.01155(17) -0.00003(18)
N1 0.0616(17) 0.0573(16) 0.0531(16) 0.0001(13) 0.0171(13) -0.0033(13)
N2 0.0611(17) 0.0609(17) 0.0515(15) -0.0019(13) 0.0199(13) -0.0012(13)
N3 0.0599(17) 0.0532(15) 0.0468(14) -0.0084(12) 0.0105(12) -0.0006(13)
N4 0.0637(17) 0.0645(17) 0.0518(15) -0.0159(14) 0.0107(13) -0.0046(14)
N5 0.0526(16) 0.0611(17) 0.0501(15) 0.0025(13) 0.0054(12) 0.0010(13)
N6 0.0654(18) 0.0641(17) 0.0507(16) 0.0075(14) 0.0072(14) 0.0075(15)
N7 0.0467(16) 0.0501(15) 0.089(2) 0.0061(15) 0.0127(14) 0.0001(13)
N8 0.0473(16) 0.0582(17) 0.079(2) 0.0028(14) 0.0055(14) 0.0049(13)
N9 0.0434(15) 0.0643(18) 0.0701(18) 0.0004(14) 0.0070(13) 0.0008(13)
N10 0.0452(15) 0.0547(16) 0.0696(18) 0.0008(13) 0.0085(13) -0.0016(12)
N11 0.0422(14) 0.0482(15) 0.0603(16) 0.0046(12) 0.0062(12) -0.0027(11)
N12 0.0539(18) 0.0526(18) 0.123(3) -0.0050(18) 0.0276(19) 0.0015(15)
C1 0.081(3) 0.068(2) 0.057(2) 0.0028(18) 0.0249(18) -0.0022(19)
C2 0.089(3) 0.087(3) 0.059(2) 0.015(2) 0.017(2) -0.005(2)
C3 0.096(3) 0.075(3) 0.078(3) 0.019(2) 0.007(2) 0.003(2)
C4 0.082(3) 0.067(2) 0.072(2) 0.003(2) 0.011(2) 0.011(2)
C5 0.0530(19) 0.0544(19) 0.0578(19) -0.0033(16) 0.0090(15) -0.0032(15)
C6 0.0546(19) 0.058(2) 0.0567(19) -0.0100(16) 0.0146(15) -0.0053(16)
C7 0.083(3) 0.076(3) 0.083(3) -0.011(2) 0.032(2) 0.009(2)
C8 0.104(3) 0.101(3) 0.087(3) -0.018(3) 0.051(3) 0.011(3)
C9 0.097(3) 0.102(3) 0.066(2) -0.007(2) 0.043(2) 0.000(3)
C10 0.078(2) 0.079(3) 0.061(2) 0.0024(19) 0.0289(19) 0.003(2)
C11 0.072(2) 0.070(2) 0.058(2) -0.0195(18) 0.0084(18) -0.0024(19)
C12 0.087(3) 0.085(3) 0.062(2) -0.029(2) 0.014(2) 0.005(2)
C13 0.083(3) 0.097(3) 0.071(2) -0.024(2) 0.030(2) 0.008(2)
C14 0.065(2) 0.084(3) 0.069(2) -0.017(2) 0.0156(18) 0.0070(19)
C15 0.058(2) 0.0485(17) 0.0488(17) -0.0028(14) 0.0107(15) 0.0012(15)
C16 0.0556(19) 0.0485(17) 0.0475(17) -0.0029(13) 0.0090(14) -0.0054(14)
C17 0.058(2) 0.067(2) 0.067(2) -0.0079(18) 0.0102(17) -0.0095(17)
C18 0.070(2) 0.091(3) 0.071(2) -0.020(2) 0.001(2) -0.015(2)
C19 0.089(3) 0.104(3) 0.067(2) -0.037(2) 0.002(2) -0.013(3)
C20 0.076(3) 0.098(3) 0.061(2) -0.031(2) 0.0136(19) -0.006(2)
C21 0.065(2) 0.074(2) 0.058(2) 0.0025(18) 0.0038(17) 0.0003(19)
C22 0.062(2) 0.106(3) 0.060(2) -0.011(2) -0.0029(18) 0.002(2)
C23 0.072(3) 0.101(3) 0.070(3) -0.022(2) 0.011(2) -0.025(2)
C24 0.083(3) 0.072(2) 0.068(2) -0.012(2) 0.024(2) -0.017(2)
C25 0.059(2) 0.0556(19) 0.0521(18) -0.0058(16) 0.0178(15) -0.0002(16)
C26 0.070(2) 0.0523(18) 0.0515(19) 0.0006(15) 0.0216(16) 0.0087(16)
C27 0.107(3) 0.059(2) 0.069(2) 0.0033(19) 0.028(2) 0.002(2)
C28 0.139(4) 0.072(3) 0.070(3) 0.021(2) 0.035(3) 0.027(3)
C29 0.104(4) 0.099(3) 0.063(2) 0.021(2) 0.012(2) 0.035(3)
C30 0.073(3) 0.086(3) 0.062(2) 0.013(2) 0.0018(19) 0.008(2)
C31 0.0390(16) 0.0453(16) 0.0522(17) 0.0029(13) 0.0011(13) -0.0034(13)
O1 0.331(8) 0.166(5) 0.157(4) 0.021(4) 0.008(5) -0.154(5)
O2 0.407(9) 0.075(2) 0.145(4) 0.011(2) 0.082(5) 0.068(4)
O3 0.088(3) 0.380(9) 0.190(5) -0.069(5) 0.041(3) 0.061(4)
O4 0.0806(18) 0.0750(17) 0.105(2) -0.0095(15) 0.0117(16) -0.0266(14)
O5 0.103(2) 0.0604(16) 0.136(3) 0.0078(16) 0.024(2) 0.0164(15)
O6 0.108(2) 0.0772(19) 0.109(2) -0.0108(16) 0.0411(19) -0.0066(17)
O7 0.086(2) 0.0653(18) 0.169(3) 0.0117(19) 0.023(2) -0.0143(15)
O8 0.0522(16) 0.083(2) 0.179(3) 0.028(2) 0.0237(18) 0.0033(14)
O9 0.080(2) 0.102(3) 0.199(4) -0.011(2) 0.009(2) -0.0241(18)

loop_
_atom_type_symbol
_atom_type_description
_atom_type_scat_dispersion_real
_atom_type_scat_dispersion_imag
_atom_type_scat_source
C C 0.0033 0.0016 'International Tables Vol C Tables 4.2.6.8 and 6.1.1.4'
H H 0.0000 0.0000 'International Tables Vol C Tables 4.2.6.8 and 6.1.1.4'
N N 0.0061 0.0033 'International Tables Vol C Tables 4.2.6.8 and 6.1.1.4'
O O 0.0106 0.0060 'International Tables Vol C Tables 4.2.6.8 and 6.1.1.4'
Zn Zn 0.2839 1.4301 'International Tables Vol C Tables 4.2.6.8 and 6.1.1.4'

loop_
_geom_angle_atom_site_label_1
_geom_angle_atom_site_label_2
_geom_angle_atom_site_label_3
_geom_angle
_geom_angle_site_symmetry_1
_geom_angle_site_symmetry_3
_geom_angle_publ_flag
N1 Zn1 N2 76.57(10) . . ?
N1 Zn1 N5 95.35(10) . . ?
N2 Zn1 N5 96.00(10) . . ?
N1 Zn1 N6 168.01(11) . . ?
N2 Zn1 N6 95.25(10) . . ?
N5 Zn1 N6 76.58(11) . . ?
N1 Zn1 N4 95.73(11) . . ?
N2 Zn1 N4 94.48(10) . . ?
N5 Zn1 N4 166.25(11) . . ?
N6 Zn1 N4 93.63(11) . . ?
N1 Zn1 N3 95.56(10) . . ?
N2 Zn1 N3 167.18(10) . . ?
N5 Zn1 N3 94.78(10) . . ?
N6 Zn1 N3 93.97(10) . . ?
N4 Zn1 N3 76.05(10) . . ?
C1 N1 C5 118.6(3) . . ?
C1 N1 Zn1 126.0(2) . . ?
C5 N1 Zn1 115.5(2) . . ?
C6 N2 C10 118.9(3) . . ?
C6 N2 Zn1 115.6(2) . . ?
C10 N2 Zn1 125.5(2) . . ?
C11 N3 C15 118.9(3) . . ?
C11 N3 Zn1 125.4(2) . . ?
C15 N3 Zn1 115.70(19) . . ?
C20 N4 C16 118.4(3) . . ?
C20 N4 Zn1 125.4(2) . . ?
C16 N4 Zn1 116.0(2) . . ?
C21 N5 C25 118.8(3) . . ?
C21 N5 Zn1 125.7(2) . . ?
C25 N5 Zn1 115.4(2) . . ?
C30 N6 C26 118.7(3) . . ?
C30 N6 Zn1 126.2(3) . . ?
C26 N6 Zn1 115.1(2) . . ?
C31 N7 N8 104.4(3) . . ?
N9 N8 N7 109.5(3) . . ?
N8 N9 N10 109.3(2) . . ?
C31 N10 N9 104.4(3) . . ?
N11 N11 C31 112.9(3) 5_656 . ?
O1 N12 O2 116.2(6) . . ?
O1 N12 O3 121.5(6) . . ?
O2 N12 O3 122.3(6) . . ?
N1 C1 C2 122.8(4) . . ?
N1 C1 H1 118.6 . . ?
C2 C1 H1 118.6 . . ?
C3 C2 C1 118.4(4) . . ?
C3 C2 H2 120.8 . . ?
C1 C2 H2 120.8 . . ?
C2 C3 C4 120.0(4) . . ?
C2 C3 H3 120.0 . . ?
C4 C3 H3 120.0 . . ?
C3 C4 C5 118.9(4) . . ?
C3 C4 H4 120.6 . . ?
C5 C4 H4 120.6 . . ?
N1 C5 C4 121.4(3) . . ?
N1 C5 C6 116.1(3) . . ?
C4 C5 C6 122.5(3) . . ?
N2 C6 C7 121.5(3) . . ?
N2 C6 C5 116.2(3) . . ?
C7 C6 C5 122.3(3) . . ?
C8 C7 C6 118.8(4) . . ?
C8 C7 H7 120.6 . . ?
C6 C7 H7 120.6 . . ?
C9 C8 C7 120.3(4) . . ?
C9 C8 H8 119.9 . . ?
C7 C8 H8 119.9 . . ?
C8 C9 C10 118.1(4) . . ?
C8 C9 H9 120.9 . . ?
C10 C9 H9 121.0 . . ?
N2 C10 C9 122.5(4) . . ?
N2 C10 H10 118.8 . . ?
C9 C10 H10 118.8 . . ?
N3 C11 C12 122.8(4) . . ?
N3 C11 H11 118.6 . . ?
C12 C11 H11 118.6 . . ?
C11 C12 C13 118.5(3) . . ?
C11 C12 H12 120.7 . . ?
C13 C12 H12 120.7 . . ?
C12 C13 C14 119.4(3) . . ?
C12 C13 H13 120.3 . . ?
C14 C13 H13 120.3 . . ?
C15 C14 C13 119.3(4) . . ?
C15 C14 H14 120.3 . . ?
C13 C14 H14 120.4 . . ?
N3 C15 C14 121.1(3) . . ?
N3 C15 C16 116.2(3) . . ?
C14 C15 C16 122.7(3) . . ?
N4 C16 C17 121.5(3) . . ?
N4 C16 C15 115.8(3) . . ?
C17 C16 C15 122.7(3) . . ?
C18 C17 C16 119.1(3) . . ?
C18 C17 H17 120.5 . . ?
C16 C17 H17 120.5 . . ?
C19 C18 C17 119.6(4) . . ?
C19 C18 H18 120.2 . . ?
C17 C18 H18 120.2 . . ?
C18 C19 C20 118.8(4) . . ?
C18 C19 H19 120.6 . . ?
C20 C19 H19 120.6 . . ?
N4 C20 C19 122.6(4) . . ?
N4 C20 H20 118.7 . . ?
C19 C20 H20 118.7 . . ?
N5 C21 C22 122.4(4) . . ?
N5 C21 H21 118.8 . . ?
C22 C21 H21 118.8 . . ?
C23 C22 C21 118.8(4) . . ?
C23 C22 H22 120.6 . . ?
C21 C22 H22 120.6 . . ?
C24 C23 C22 119.6(4) . . ?
C24 C23 H23 120.2 . . ?
C22 C23 H23 120.2 . . ?
C23 C24 C25 119.4(4) . . ?
C23 C24 H24 120.3 . . ?
C25 C24 H24 120.3 . . ?
N5 C25 C24 121.0(3) . . ?
N5 C25 C26 116.3(3) . . ?
C24 C25 C26 122.7(3) . . ?
N6 C26 C27 120.9(3) . . ?
N6 C26 C25 116.4(3) . . ?
C27 C26 C25 122.6(4) . . ?
C26 C27 C28 119.4(4) . . ?
C26 C27 H27 120.3 . . ?
C28 C27 H27 120.3 . . ?
C29 C28 C27 119.2(4) . . ?
C29 C28 H28 120.4 . . ?
C27 C28 H28 120.4 . . ?
C28 C29 C30 119.1(4) . . ?
C28 C29 H29 120.5 . . ?
C30 C29 H29 120.5 . . ?
N6 C30 C29 122.6(4) . . ?
N6 C30 H30 118.7 . . ?
C29 C30 H30 118.7 . . ?
N7 C31 N10 112.4(3) . . ?
N7 C31 N11 128.2(3) . . ?
N10 C31 N11 119.4(3) . . ?
H5 O4 H6 106.2 . . ?
H15 O5 H16 120.0 . . ?
H26 O6 H25 120.0 . . ?
H31 O7 H32 99.9 . . ?
H33 O8 H34 120.0 . . ?
H35 O9 H36 98.5 . . ?

loop_
_geom_bond_atom_site_label_1
_geom_bond_atom_site_label_2
_geom_bond_distance
_geom_bond_site_symmetry_2
_geom_bond_publ_flag
Zn1 N1 2.150(3) . ?
Zn1 N2 2.153(3) . ?
Zn1 N5 2.156(3) . ?
Zn1 N6 2.157(3) . ?
Zn1 N4 2.159(3) . ?
Zn1 N3 2.163(2) . ?
N1 C1 1.334(4) . ?
N1 C5 1.342(4) . ?
N2 C6 1.334(4) . ?
N2 C10 1.342(4) . ?
N3 C11 1.339(4) . ?
N3 C15 1.344(4) . ?
N4 C20 1.338(4) . ?
N4 C16 1.342(4) . ?
N5 C21 1.335(4) . ?
N5 C25 1.339(4) . ?
N6 C30 1.338(4) . ?
N6 C26 1.347(4) . ?
N7 C31 1.315(4) . ?
N7 N8 1.334(4) . ?
N8 N9 1.311(4) . ?
N9 N10 1.330(4) . ?
N10 C31 1.326(4) . ?
N11 N11 1.252(5) 5_656 ?
N11 C31 1.408(4) . ?
N12 O1 1.143(5) . ?
N12 O2 1.158(4) . ?
N12 O3 1.163(5) . ?
C1 C2 1.373(5) . ?
C1 H1 0.9300 . ?
C2 C3 1.356(6) . ?
C2 H2 0.9300 . ?
C3 C4 1.376(5) . ?
C3 H3 0.9300 . ?
C4 C5 1.377(5) . ?
C4 H4 0.9300 . ?
C5 C6 1.487(5) . ?
C6 C7 1.381(5) . ?
C7 C8 1.371(6) . ?
C7 H7 0.9300 . ?
C8 C9 1.364(6) . ?
C8 H8 0.9300 . ?
C9 C10 1.375(5) . ?
C9 H9 0.9300 . ?
C10 H10 0.9300 . ?
C11 C12 1.364(5) . ?
C11 H11 0.9300 . ?
C12 C13 1.372(5) . ?
C12 H12 0.9300 . ?
C13 C14 1.381(5) . ?
C13 H13 0.9300 . ?
C14 C15 1.377(5) . ?
C14 H14 0.9300 . ?
C15 C16 1.484(4) . ?
C16 C17 1.378(5) . ?
C17 C18 1.370(5) . ?
C17 H17 0.9300 . ?
C18 C19 1.363(6) . ?
C18 H18 0.9300 . ?
C19 C20 1.367(5) . ?
C19 H19 0.9300 . ?
C20 H20 0.9300 . ?
C21 C22 1.368(5) . ?
C21 H21 0.9300 . ?
C22 C23 1.361(6) . ?
C22 H22 0.9300 . ?
C23 C24 1.362(6) . ?
C23 H23 0.9300 . ?
C24 C25 1.381(5) . ?
C24 H24 0.9300 . ?
C25 C26 1.478(5) . ?
C26 C27 1.375(5) . ?
C27 C28 1.382(6) . ?
C27 H27 0.9300 . ?
C28 C29 1.357(6) . ?
C28 H28 0.9300 . ?
C29 C30 1.367(6) . ?
C29 H29 0.9300 . ?
C30 H30 0.9300 . ?
O4 H5 0.8319 . ?
O4 H6 0.8275 . ?
O5 H15 0.9002 . ?
O5 H16 0.9001 . ?
O6 H26 0.8999 . ?
O6 H25 0.9000 . ?
O7 H31 0.8406 . ?
O7 H32 0.8352 . ?
O8 H33 0.8998 . ?
O8 H34 0.9001 . ?
O9 H35 0.8438 . ?
O9 H36 0.8797 . ?
